data_4129121
loop_
_publ_author_name
'Pei, Xiaokun'
'B\"urgi, Hans-Beat'
'Kapustin, Eugene A.'
'Liu, Yuzhong'
'Yaghi, Omar M.'

_publ_section_title
;
 Coordinative Alignment in the Pores of MOFs for the Structural
 Determination of N-, S-, and P-Containing Organic Compounds Including
 Complex Chiral Molecules.
;
_journal_issue 47
_journal_name_full 'Journal of the American Chemical Society'
_journal_page_first 18862
_journal_page_last 18869
_journal_paper_doi 10.1021/jacs.9b10501
_journal_volume 141
_journal_year 2019
_chemical_formula_moiety 'C30.61 H21.53 Al2 O10 S0.52, 0.25(O)'
_chemical_formula_sum 'C30.61 H21.53 Al2 O10.25 S0.52'
_chemical_formula_weight 623.98
_space_group_crystal_system tetragonal
_space_group_IT_number 94
_space_group_name_Hall 'P 4n 2n'
_space_group_name_H-M_alt 'P 42 21 2'
_atom_sites_solution_hydrogens geom
_atom_sites_solution_primary direct
_atom_sites_solution_secondary difmap
_audit_creation_date 2019-06-17
_audit_creation_method
;
Olex2 1.2
(compiled 2018.05.29 svn.r3508 for OlexSys, GUI svn.r5506)
;
_cell_angle_alpha 90
_cell_angle_beta 90
_cell_angle_gamma 90
_cell_formula_units_Z 8
_cell_length_a 18.6986(11)
_cell_length_b 18.6986(11)
_cell_length_c 37.201(3)
_cell_measurement_reflns_used 9436
_cell_measurement_temperature 100
_cell_measurement_theta_max 23.12
_cell_measurement_theta_min 2.23
_cell_volume 13006.9(15)
_computing_cell_refinement 'SAINT V8.38A Bruker-AXS, Madison WI'
_computing_data_collection 'Bruker APEX3 Bruker-AXS, Madison WI'
_computing_data_reduction 'SAINT V8.38A Bruker-AXS, Madison WI'
_computing_molecular_graphics 'Olex2 (Dolomanov et al., 2009)'
_computing_publication_material 'Olex2 (Dolomanov et al., 2009)'
_computing_structure_refinement 'SHELXL-2018/3 (Sheldrick, 2018)'
_computing_structure_solution 'SHELXT 2014/5 (Sheldrick, 2014)'
_diffrn_ambient_temperature 100
_diffrn_detector_area_resol_mean 7.39
_diffrn_measured_fraction_theta_full 0.997
_diffrn_measured_fraction_theta_max 0.996
_diffrn_measurement_device_type 'Bruker D8 with PHOTON-II Detector'
_diffrn_measurement_method '\f and \w shutterless scans'
_diffrn_radiation_monochromator 'silicon 111'
_diffrn_radiation_type synchrotron
_diffrn_radiation_wavelength 0.7288
_diffrn_reflns_av_R_equivalents 0.0993
_diffrn_reflns_av_unetI/netI 0.0512
_diffrn_reflns_Laue_measured_fraction_full 0.997
_diffrn_reflns_Laue_measured_fraction_max 0.996
_diffrn_reflns_limit_h_max 20
_diffrn_reflns_limit_h_min -20
_diffrn_reflns_limit_k_max 20
_diffrn_reflns_limit_k_min -20
_diffrn_reflns_limit_l_max 41
_diffrn_reflns_limit_l_min -41
_diffrn_reflns_number 132943
_diffrn_reflns_point_group_measured_fraction_full 0.997
_diffrn_reflns_point_group_measured_fraction_max 0.997
_diffrn_reflns_theta_full 23.886
_diffrn_reflns_theta_max 23.886
_diffrn_reflns_theta_min 2.021
_diffrn_source
;
Advanced Light Source, station 12.2.1
;
_diffrn_standards_number 0
_exptl_absorpt_coefficient_mu 0.093
_exptl_absorpt_correction_T_max 0.7450
_exptl_absorpt_correction_T_min 0.6502
_exptl_absorpt_correction_type multi-scan
_exptl_absorpt_process_details
'SADABS-2016/2 (Bruker,2016/2) was used for absorption correction. wR2(int) was 0.1261 before and 0.0741 after correction. The Ratio of minimum to maximum transmission is 0.8728. The \l/2 correction factor is Not present.'
_exptl_crystal_colour 'clear colourless'
_exptl_crystal_density_diffrn 0.637
_exptl_crystal_description block
_exptl_crystal_F_000 2572
_exptl_crystal_size_max 0.095
_exptl_crystal_size_mid 0.069
_exptl_crystal_size_min 0.043
_refine_diff_density_max 0.349
_refine_diff_density_min -0.374
_refine_diff_density_rms 0.053
_refine_ls_abs_structure_details
;
 Flack x determined using 2926 quotients [(I+)-(I-)]/[(I+)+(I-)]
 (Parsons, Flack and Wagner, Acta Cryst. B69 (2013) 249-259).
;
_refine_ls_abs_structure_Flack 0.14(6)
_refine_ls_extinction_method none
_refine_ls_goodness_of_fit_ref 1.036
_refine_ls_hydrogen_treatment constr
_refine_ls_matrix_type full
_refine_ls_number_parameters 489
_refine_ls_number_reflns 9350
_refine_ls_number_restraints 159
_refine_ls_restrained_S_all 1.050
_refine_ls_R_factor_all 0.0646
_refine_ls_R_factor_gt 0.0541
_refine_ls_shift/su_max 0.000
_refine_ls_shift/su_mean 0.000
_refine_ls_structure_factor_coef Fsqd
_refine_ls_weighting_details 'w=1/[\s^2^(Fo^2^)+(0.1123P)^2^] where P=(Fo^2^+2Fc^2^)/3'
_refine_ls_weighting_scheme calc
_refine_ls_wR_factor_gt 0.1465
_refine_ls_wR_factor_ref 0.1560
_reflns_Friedel_coverage 0.760
_reflns_Friedel_fraction_full 0.998
_reflns_Friedel_fraction_max 0.998
_reflns_number_gt 7700
_reflns_number_total 9350
_reflns_threshold_expression 'I > 2\s(I)'
_cod_data_source_file ja9b10501_si_017.cif
_cod_data_source_block lambda-MOF-520-29
_cod_depositor_comments
;
The following automatic conversions were performed:

data item '_atom_sites_solution_secondary' value 'diffmap' was
changed to 'difmap'.

Automatic conversion script
Id: cif_fix_values 6909 2019-04-08 15:41:33Z antanas 

 Adding full bibliography for 4129110--4129131.cif.
;
_cod_original_cell_volume 13006.8(18)
_cod_database_code 4129121
_shelx_shelxl_version_number 2018/3
_shelx_space_group_comment
;
The symmetry employed for this shelxl refinement is uniquely defined
by the following loop, which should always be used as a source of
symmetry information in preference to the above space-group names.
They are only intended as comments.
;
_shelx_estimated_absorpt_t_max 0.996
_shelx_estimated_absorpt_t_min 0.991
_olex2_refinement_description
;
1. Fixed Uiso
 At 1.2 times of:
  All C(H) groups, All C(H,H) groups, All O(H) groups
2. Restrained distances
 C4GB-C3GB = C3GB-C2GB = C1GB-C2GB = C1GB-C6GB = C5GB-C6GB = C4GB-C5GB
 1.54 with sigma of 0.005
 O9-C28 = O10-C28
 1.27 with sigma of 0.005
 C2GA-C3GA \\sim C1GA-C2GA \\sim C1GA-C6GA \\sim C6GA-C5GA \\sim C4GA-C5GA
\\sim C4GA-C3GA
 with sigma of 0.02
 C2GB-C4GB \\sim C4GB-C6GB \\sim C6GB-C2GB
 with sigma of 0.02
 C1GB-C3GB \\sim C3GB-C5GB \\sim C5GB-C1GB
 with sigma of 0.02
 C1GB-C3GB \\sim C2GB-C4GB
 with sigma of 0.02
 S1GA-C1GA \\sim S1GB-C1GB
 with sigma of 0.02
3. Rigid bond restraints
 C2GA, C3GA, C4GA, C5GA, C6GA, C1GA
 with sigma for 1-2 distances of 0.01 and sigma for 1-3 distances of 0.01
 C2GB, C1GB, C6GB, C3GB, C5GB, C4GB
 with sigma for 1-2 distances of 0.01 and sigma for 1-3 distances of 0.01
4. Uiso/Uaniso restraints and constraints
C1GA \\sim C6GA \\sim C5GA \\sim C4GA \\sim C3GA \\sim C2GA: within 1.7A with
sigma of 0.04 and sigma for terminal atoms of 0.08
C3GB \\sim C2GB \\sim C1GB \\sim C6GB \\sim C5GB \\sim C4GB: within 1.7A with
sigma of 0.04 and sigma for terminal atoms of 0.08
Uanis(C5GB) \\sim Ueq: with sigma of 0.01 and sigma for terminal atoms of 0.03
Uanis(S1GA) \\sim Ueq, Uanis(C28) \\sim Ueq, Uanis(S1GB) \\sim Ueq: with sigma
of 0.004 and sigma for terminal atoms of 0.008
5. Others
 Fixed Sof: S1GB(0.29196) S1GA(0.22986) C28(0.47819) H28(0.47819)
 C1GA(0.22986) C6GA(0.22986) H6GA(0.22986) H6GB(0.22986) C6GB(0.29196)
 H6GC(0.29196) H6GD(0.29196) C2GB(0.29196) H2GA(0.29196) H2GB(0.29196)
 C3GA(0.22986) H3GA(0.22986) H3GB(0.22986) C1GB(0.29196) C2GA(0.22986)
 H2GC(0.22986) H2GD(0.22986) C5GA(0.22986) H5GA(0.22986) H5GB(0.22986)
 C4GA(0.22986) H4GA(0.22986) H4GB(0.22986) C3GB(0.29196) H3GC(0.29196)
 H3GD(0.29196) C5GB(0.29196) C4GB(0.29196)
6.a Secondary CH2 refined with riding coordinates:
 C6GA(H6GA,H6GB), C6GB(H6GC,H6GD), C2GB(H2GA,H2GB), C3GA(H3GA,H3GB), C2GA(H2GC,
 H2GD), C5GA(H5GA,H5GB), C4GA(H4GA,H4GB), C3GB(H3GC,H3GD)
6.b Aromatic/amide H refined with riding coordinates:
 O8(H8), O7(H7), C7(H7A), C16(H16), C19(H19), C6(H6), C15(H15), C11(H11),
 C3(H3), C20(H20), C23(H23), C13(H13), C9(H9), C26(H26), C22(H22), C4(H4),
 C27(H27), C28(H28)
;
_olex2_submission_special_instructions 'No special instructions were received'

loop_
_space_group_symop_operation_xyz
'x, y, z'
'-y+1/2, x+1/2, z+1/2'
'-x, -y, z'
'y+1/2, -x+1/2, z+1/2'
'x+1/2, -y+1/2, -z+1/2'
'-x+1/2, y+1/2, -z+1/2'
'y, x, -z'
'-y, -x, -z'

loop_
_atom_site_label
_atom_site_type_symbol
_atom_site_fract_x
_atom_site_fract_y
_atom_site_fract_z
_atom_site_U_iso_or_equiv
_atom_site_adp_type
_atom_site_occupancy
_atom_site_site_symmetry_order
_atom_site_calc_flag
_atom_site_refinement_flags_posn
_atom_site_refinement_flags_adp
_atom_site_refinement_flags_occupancy
_atom_site_disorder_assembly
_atom_site_disorder_group
Al2 Al -0.90720(6) -0.13355(6) -0.08093(3) 0.0491(3) Uani 1 1 d . . . . .
Al1 Al -0.83559(6) -0.16441(6) 0.000000 0.0475(4) Uani 1 2 d S T P A .
Al3 Al -1.000000 0.000000 -0.11493(4) 0.0494(4) Uani 1 2 d S T P . .
O1S O -1.000000 0.000000 0.000000 0.0271(8) Uiso 1 4 d S T P . .
O8 O -0.97927(12) -0.06844(13) -0.08087(6) 0.0430(6) Uani 1 1 d . . . . .
H8 H -1.010290 -0.069870 -0.060662 0.052 Uiso 1 1 calc R . . . .
O7 O -0.87656(13) -0.10912(14) -0.03561(5) 0.0464(6) Uani 1 1 d . . . . .
H7 H -0.882813 -0.060179 -0.029521 0.056 Uiso 1 1 calc R . . . .
O2 O -0.98238(17) -0.06628(18) -0.15246(7) 0.0679(8) Uani 1 1 d . . . . .
C1 C -0.9557(2) -0.1287(3) -0.15363(11) 0.0685(13) Uani 1 1 d . . . . .
O1 O -0.93146(15) -0.16426(16) -0.12796(7) 0.0611(7) Uani 1 1 d . . . . .
C18 C -1.2735(2) -0.2954(2) -0.43246(10) 0.0496(9) Uani 1 1 d . . . . .
C17 C -1.2079(2) -0.2918(2) -0.41079(9) 0.0518(9) Uani 1 1 d . . . . .
C24 C -0.7187(2) -0.4652(3) -0.37337(10) 0.0625(12) Uani 1 1 d . . . . .
C25 C -0.6547(2) -0.5051(2) -0.38571(9) 0.0515(9) Uani 1 1 d . . . . .
C7 C -0.9212(3) -0.2309(3) -0.19314(13) 0.0808(15) Uani 1 1 d . . . . .
H7A H -0.900691 -0.254048 -0.172867 0.097 Uiso 1 1 calc R . . . .
C14 C -1.0867(3) -0.2975(3) -0.36830(11) 0.0799(15) Uani 1 1 d . . . . .
C16 C -1.2135(2) -0.2927(3) -0.37440(11) 0.0663(12) Uani 1 1 d . . . . .
H16 H -1.259092 -0.292175 -0.363123 0.080 Uiso 1 1 calc R . . . .
C19 C -1.1417(2) -0.2957(3) -0.42724(12) 0.0695(12) Uani 1 1 d . . . . .
H19 H -1.138093 -0.296898 -0.452709 0.083 Uiso 1 1 calc R . . . .
C6 C -0.9192(3) -0.2633(4) -0.22807(12) 0.0904(18) Uani 1 1 d . . . . .
H6 H -0.892406 -0.305897 -0.231561 0.109 Uiso 1 1 calc R . . . .
C12 C -0.9021(3) -0.3488(3) -0.33587(13) 0.0838(17) Uani 1 1 d . . . . .
C15 C -1.1500(3) -0.2944(3) -0.35355(11) 0.0679(12) Uani 1 1 d . . . . .
H15 H -1.153639 -0.293164 -0.328090 0.081 Uiso 1 1 calc R . . . .
C2 C -0.9543(2) -0.1643(3) -0.18995(11) 0.0682(13) Uani 1 1 d . . . . .
C11 C -0.9585(3) -0.3420(4) -0.35825(15) 0.096(2) Uani 1 1 d . . . . .
H11 H -0.957269 -0.363606 -0.381368 0.116 Uiso 1 1 calc R . . . .
C3 C -0.9898(3) -0.1349(4) -0.21878(10) 0.0916(19) Uani 1 1 d . . . . .
H3 H -1.014663 -0.090996 -0.216023 0.110 Uiso 1 1 calc R . . . .
C8 C -0.9561(3) -0.2709(4) -0.29182(14) 0.094(2) Uani 1 1 d . . . . .
C20 C -1.0806(3) -0.2978(4) -0.40613(13) 0.109(3) Uani 1 1 d . . . . .
H20 H -1.034767 -0.299486 -0.417106 0.130 Uiso 1 1 calc R . . . .
C23 C -0.7861(2) -0.4947(3) -0.37835(12) 0.0785(15) Uani 1 1 d . . . . .
H23 H -0.791744 -0.539938 -0.389649 0.094 Uiso 1 1 calc R . . . .
C13 C -0.9011(3) -0.3140(5) -0.30370(16) 0.125(3) Uani 1 1 d . . . . .
H13 H -0.860427 -0.319813 -0.288662 0.150 Uiso 1 1 calc R . . . .
C10 C -1.0213(2) -0.3016(4) -0.34693(13) 0.0861(17) Uani 1 1 d . . . . .
C21 C -0.8370(3) -0.3920(4) -0.34864(15) 0.107(2) Uani 1 1 d . . . . .
C9 C -1.0164(3) -0.2667(3) -0.31269(13) 0.0892(18) Uani 1 1 d . . . . .
H9 H -1.056143 -0.239840 -0.304213 0.107 Uiso 1 1 calc R . . . .
C5 C -0.9549(3) -0.2341(3) -0.25620(13) 0.0910(19) Uani 1 1 d . . . . .
C26 C -0.7115(3) -0.3995(4) -0.35571(15) 0.0931(19) Uani 1 1 d . . . . .
H26 H -0.664586 -0.382428 -0.351067 0.112 Uiso 1 1 calc R . . . .
C22 C -0.8463(3) -0.4555(4) -0.36612(13) 0.095(2) Uani 1 1 d . . . . .
H22 H -0.893195 -0.473505 -0.370082 0.114 Uiso 1 1 calc R . . . .
C4 C -0.9894(3) -0.1692(4) -0.25195(15) 0.120(3) Uani 1 1 d . . . . .
H4 H -1.012924 -0.147832 -0.271867 0.144 Uiso 1 1 calc R . . . .
C27 C -0.7665(3) -0.3594(4) -0.34499(17) 0.109(2) Uani 1 1 d . . . . .
H27 H -0.760205 -0.312564 -0.335582 0.131 Uiso 1 1 calc R . . . .
O3 O -1.33245(15) -0.29906(15) -0.41551(7) 0.0575(7) Uani 1 1 d . . . . .
O5 O -0.66022(14) -0.56641(16) -0.39800(6) 0.0540(7) Uani 1 1 d . . . . .
O4 O -1.26862(14) -0.29718(16) -0.46667(6) 0.0576(7) Uani 1 1 d . . . . .
O6 O -0.59421(14) -0.47041(16) -0.38156(7) 0.0611(7) Uani 1 1 d . . . . .
S1GB S -0.9682(5) -0.2583(4) -0.03568(17) 0.0611(16) Uani 0.292 1 d D U . A 3
O10 O -0.96823(17) -0.20921(17) -0.06337(9) 0.0698(8) Uani 1 1 d D . . . .
O9 O -0.90324(16) -0.23852(14) -0.00943(7) 0.0584(7) Uani 1 1 d D . . . .
S1GA S -0.9722(4) -0.2246(4) -0.0208(2) 0.0756(18) Uani 0.2299 1 d D U . A 1
C28 C -0.9488(7) -0.2459(7) -0.0355(3) 0.049(5) Uani 0.4782 1 d D U . A 2
H28 H -0.974655 -0.289522 -0.033624 0.059 Uiso 0.4782 1 calc R . . A 2
C1GA C -1.0219(13) -0.3046(12) -0.0147(5) 0.091(7) Uani 0.2299 1 d D U . A 1
C6GA C -1.033(2) -0.324(2) 0.0253(6) 0.163(12) Uani 0.2299 1 d D U . A 1
H6GA H -1.071427 -0.293245 0.035011 0.195 Uiso 0.2299 1 calc R . . A 1
H6GB H -0.988447 -0.311847 0.038455 0.195 Uiso 0.2299 1 calc R . . A 1
C6GB C -1.0534(6) -0.2258(9) 0.0260(3) 0.088(5) Uani 0.292 1 d D U . A 3
H6GC H -1.013240 -0.209946 0.041365 0.106 Uiso 0.292 1 calc R . . A 3
H6GD H -1.053215 -0.278787 0.025976 0.106 Uiso 0.292 1 calc R . . A 3
C2GB C -1.1033(7) -0.1860(12) -0.0375(3) 0.104(6) Uani 0.292 1 d D U . A 3
H2GA H -1.089818 -0.147943 -0.054750 0.124 Uiso 0.292 1 calc R . . A 3
H2GB H -1.112593 -0.229930 -0.051607 0.124 Uiso 0.292 1 calc R . . A 3
C3GA C -1.1296(19) -0.385(2) -0.0295(9) 0.160(12) Uani 0.2299 1 d D U . A 1
H3GA H -1.181085 -0.376362 -0.033820 0.192 Uiso 0.2299 1 calc R . . A 1
H3GB H -1.114122 -0.425211 -0.045006 0.192 Uiso 0.2299 1 calc R . . A 1
C1GB C -1.0388(5) -0.2001(10) -0.0127(3) 0.090(5) Uani 0.292 1 d D U . A 3
C2GA C -1.0866(16) -0.3177(19) -0.0387(8) 0.133(10) Uani 0.2299 1 d D U . A 1
H2GC H -1.070015 -0.321405 -0.063945 0.160 Uiso 0.2299 1 calc R . . A 1
H2GD H -1.118695 -0.275763 -0.037133 0.160 Uiso 0.2299 1 calc R . . A 1
C5GA C -1.0519(19) -0.403(2) 0.0335(8) 0.179(13) Uani 0.2299 1 d D U . A 1
H5GA H -1.014550 -0.436936 0.025505 0.215 Uiso 0.2299 1 calc R . . A 1
H5GB H -1.063477 -0.411215 0.059196 0.215 Uiso 0.2299 1 calc R . . A 1
C4GA C -1.117(2) -0.404(3) 0.0097(10) 0.191(14) Uani 0.2299 1 d D U . A 1
H4GA H -1.152370 -0.373821 0.022768 0.229 Uiso 0.2299 1 calc R . . A 1
H4GB H -1.135526 -0.453429 0.011785 0.229 Uiso 0.2299 1 calc R . . A 1
C3GB C -1.1734(7) -0.1637(13) -0.0189(4) 0.111(7) Uani 0.292 1 d D U . A 3
H3GC H -1.213699 -0.173654 -0.035396 0.133 Uiso 0.292 1 calc R . . A 3
H3GD H -1.172138 -0.111416 -0.014701 0.133 Uiso 0.292 1 calc R . . A 3
C5GB C -1.1238(7) -0.2005(9) 0.0435(3) 0.080(4) Uani 0.292 1 d D U . A 3
C4GB C -1.1882(7) -0.2015(17) 0.0173(5) 0.125(8) Uani 0.292 1 d D U . A 3

loop_
_atom_site_aniso_label
_atom_site_aniso_U_11
_atom_site_aniso_U_22
_atom_site_aniso_U_33
_atom_site_aniso_U_23
_atom_site_aniso_U_13
_atom_site_aniso_U_12
Al2 0.0491(6) 0.0648(7) 0.0335(5) -0.0014(5) -0.0020(5) 0.0043(5)
Al1 0.0561(6) 0.0561(6) 0.0303(7) 0.0074(5) 0.0074(5) 0.0043(7)
Al3 0.0529(9) 0.0691(11) 0.0263(7) 0.000 0.000 0.0032(7)
O8 0.0409(13) 0.0601(15) 0.0281(11) 0.0045(11) 0.0027(10) 0.0033(11)
O7 0.0558(15) 0.0610(15) 0.0224(11) 0.0027(10) -0.0016(10) 0.0142(12)
O2 0.081(2) 0.084(2) 0.0390(15) -0.0121(14) -0.0027(14) 0.0180(17)
C1 0.052(2) 0.111(4) 0.042(2) -0.023(3) -0.0134(19) -0.004(3)
O1 0.0605(17) 0.0757(19) 0.0470(16) -0.0117(14) -0.0147(13) 0.0104(14)
C18 0.055(2) 0.056(2) 0.037(2) -0.0016(17) -0.0015(18) -0.0121(19)
C17 0.057(2) 0.065(2) 0.0332(19) -0.0029(17) -0.0057(17) 0.0026(18)
C24 0.047(2) 0.103(3) 0.0371(19) -0.022(2) 0.0019(17) 0.007(2)
C25 0.058(2) 0.070(3) 0.0260(17) -0.0042(18) 0.0045(16) 0.003(2)
C7 0.068(3) 0.113(4) 0.061(3) -0.037(3) -0.018(2) 0.025(3)
C14 0.082(3) 0.117(4) 0.041(2) -0.030(2) -0.021(2) 0.024(3)
C16 0.057(2) 0.103(3) 0.039(2) -0.015(2) -0.0104(19) 0.013(2)
C19 0.063(3) 0.098(4) 0.048(2) -0.015(2) -0.001(2) -0.002(2)
C6 0.067(3) 0.157(5) 0.047(2) -0.046(3) -0.024(2) 0.032(3)
C12 0.059(3) 0.132(5) 0.061(3) -0.045(3) -0.014(2) 0.020(3)
C15 0.068(3) 0.097(3) 0.038(2) -0.007(2) -0.009(2) 0.020(2)
C2 0.065(3) 0.088(3) 0.051(2) -0.027(2) -0.007(2) 0.024(2)
C11 0.062(3) 0.150(5) 0.077(3) -0.060(4) -0.009(3) 0.039(3)
C3 0.086(3) 0.157(5) 0.032(2) -0.029(3) -0.025(2) 0.053(4)
C8 0.076(3) 0.144(5) 0.063(3) -0.055(3) -0.033(3) 0.039(3)
C20 0.062(3) 0.214(7) 0.051(3) -0.061(4) -0.003(2) 0.033(4)
C23 0.057(3) 0.122(4) 0.056(3) -0.047(3) -0.007(2) 0.011(3)
C13 0.074(3) 0.211(8) 0.091(4) -0.083(5) -0.028(3) 0.063(4)
C10 0.061(3) 0.144(5) 0.054(3) -0.045(3) -0.013(2) 0.018(3)
C21 0.073(3) 0.179(6) 0.069(3) -0.065(4) -0.024(3) 0.052(4)
C9 0.068(3) 0.140(5) 0.059(3) -0.056(3) -0.026(2) 0.034(3)
C5 0.089(3) 0.119(4) 0.066(3) -0.056(3) -0.035(3) 0.043(3)
C26 0.059(3) 0.139(5) 0.082(3) -0.054(4) 0.003(3) 0.003(3)
C22 0.054(3) 0.168(6) 0.062(3) -0.053(4) -0.008(2) 0.020(3)
C4 0.102(4) 0.186(7) 0.071(3) -0.068(4) -0.049(3) 0.084(5)
C27 0.070(3) 0.157(6) 0.101(4) -0.068(4) -0.029(3) 0.033(4)
O3 0.0610(17) 0.0631(17) 0.0483(15) -0.0085(13) -0.0001(14) -0.0133(14)
O5 0.0520(15) 0.080(2) 0.0296(12) -0.0132(13) 0.0102(11) -0.0055(13)
O4 0.0554(16) 0.0823(19) 0.0350(15) 0.0052(13) -0.0090(12) -0.0192(14)
O6 0.0493(16) 0.0772(19) 0.0569(16) -0.0105(14) 0.0138(13) -0.0029(14)
S1GB 0.071(3) 0.061(3) 0.051(3) -0.005(2) -0.001(2) -0.034(3)
O10 0.0676(19) 0.0656(19) 0.076(2) 0.0018(16) -0.0027(16) -0.0046(15)
O9 0.0688(18) 0.0593(16) 0.0470(15) -0.0035(12) 0.0053(14) -0.0036(13)
S1GA 0.072(4) 0.079(4) 0.076(3) 0.013(3) 0.000(3) -0.005(3)
C28 0.045(6) 0.052(6) 0.051(6) 0.003(4) -0.001(4) -0.026(4)
C1GA 0.117(16) 0.096(15) 0.060(10) 0.019(10) -0.037(11) -0.074(13)
C6GA 0.18(2) 0.24(3) 0.067(12) 0.058(17) -0.077(14) -0.11(2)
C6GB 0.063(8) 0.106(13) 0.095(10) -0.016(9) 0.008(8) -0.048(8)
C2GB 0.074(9) 0.162(17) 0.075(9) -0.070(10) -0.006(7) -0.033(10)
C3GA 0.11(2) 0.22(3) 0.15(2) -0.02(2) -0.043(18) -0.095(19)
C1GB 0.039(7) 0.141(15) 0.090(9) -0.020(10) 0.019(7) -0.052(8)
C2GA 0.123(19) 0.18(2) 0.092(15) 0.018(16) -0.061(15) -0.049(18)
C5GA 0.17(2) 0.27(3) 0.098(17) 0.11(2) 0.011(14) -0.11(2)
C4GA 0.18(3) 0.21(3) 0.19(2) 0.06(2) -0.02(2) -0.12(2)
C3GB 0.054(9) 0.16(2) 0.121(11) -0.050(11) -0.012(9) -0.034(11)
C5GB 0.077(8) 0.083(9) 0.079(8) -0.002(7) 0.026(6) -0.001(7)
C4GB 0.065(10) 0.16(2) 0.151(15) -0.031(14) 0.024(9) -0.033(13)

loop_
_atom_type_symbol
_atom_type_description
_atom_type_scat_dispersion_real
_atom_type_scat_dispersion_imag
_atom_type_scat_source
C C 0.0037 0.0017 'International Tables Vol C Tables 4.2.6.8 and 6.1.1.4'
H H 0.0000 0.0000 'International Tables Vol C Tables 4.2.6.8 and 6.1.1.4'
Al Al 0.0674 0.0545 'International Tables Vol C Tables 4.2.6.8 and 6.1.1.4'
O O 0.0123 0.0065 'International Tables Vol C Tables 4.2.6.8 and 6.1.1.4'
S S 0.1293 0.1308 'International Tables Vol C Tables 4.2.6.8 and 6.1.1.4'

loop_
_geom_angle_atom_site_label_1
_geom_angle_atom_site_label_2
_geom_angle_atom_site_label_3
_geom_angle
_geom_angle_site_symmetry_1
_geom_angle_site_symmetry_3
O8 Al2 O7 93.64(11) . .
O8 Al2 O1 91.53(12) . .
O8 Al2 O3 176.05(12) . 5_544
O8 Al2 O5 92.80(12) . 6_354
O8 Al2 O10 92.99(13) . .
O7 Al2 O1 174.80(13) . .
O7 Al2 O3 89.96(12) . 5_544
O7 Al2 O5 90.41(12) . 6_354
O7 Al2 O10 93.20(14) . .
O1 Al2 O5 88.79(13) . 6_354
O1 Al2 O10 87.07(14) . .
O3 Al2 O1 84.86(13) 5_544 .
O3 Al2 O5 85.56(13) 5_544 6_354
O3 Al2 O10 88.41(13) 5_544 .
O10 Al2 O5 172.97(14) . 6_354
O7 Al1 O7 92.87(15) 8_445 .
O7 Al1 O4 172.89(12) 8_445 5_544
O7 Al1 O4 90.98(10) 8_445 4_435
O7 Al1 O4 172.89(12) . 4_435
O7 Al1 O4 90.98(10) . 5_544
O7 Al1 O9 89.98(12) 8_445 8_445
O7 Al1 O9 93.56(12) 8_445 .
O7 Al1 O9 89.98(12) . .
O7 Al1 O9 93.55(12) . 8_445
O4 Al1 O4 85.85(17) 5_544 4_435
O4 Al1 O9 83.81(13) 5_544 8_445
O4 Al1 O9 83.81(13) 4_435 .
O4 Al1 O9 92.43(13) 4_435 8_445
O4 Al1 O9 92.43(13) 5_544 .
O9 Al1 O9 174.87(19) 8_445 .
O8 Al3 O8 93.10(16) 3_355 .
O8 Al3 O2 175.79(13) 3_355 .
O8 Al3 O2 90.90(12) . .
O8 Al3 O2 90.90(12) 3_355 3_355
O8 Al3 O2 175.79(13) . 3_355
O8 Al3 O6 93.21(12) 3_355 5_444
O8 Al3 O6 93.21(12) . 6_354
O8 Al3 O6 92.36(12) . 5_444
O8 Al3 O6 92.36(12) 3_355 6_354
O2 Al3 O2 85.1(2) 3_355 .
O6 Al3 O2 85.30(14) 6_354 3_355
O6 Al3 O2 88.74(14) 6_354 .
O6 Al3 O2 88.74(14) 5_444 3_355
O6 Al3 O2 85.29(14) 5_444 .
O6 Al3 O6 171.9(2) 5_444 6_354
Al2 O8 Al3 128.39(13) . .
Al2 O7 Al1 130.40(15) . .
C1 O2 Al3 134.0(3) . .
O2 C1 C2 116.3(4) . .
O1 C1 O2 127.3(4) . .
O1 C1 C2 116.4(5) . .
C1 O1 Al2 129.1(3) . .
O3 C18 C17 117.0(3) . .
O3 C18 O4 123.6(3) . .
O4 C18 C17 119.3(3) . .
C16 C17 C18 118.8(4) . .
C16 C17 C19 120.6(4) . .
C19 C17 C18 120.1(3) . .
C23 C24 C25 119.4(4) . .
C23 C24 C26 119.9(4) . .
C26 C24 C25 120.7(4) . .
O5 C25 C24 120.9(4) . .
O5 C25 O6 124.9(4) . .
O6 C25 C24 114.2(4) . .
C2 C7 C6 117.7(5) . .
C15 C14 C20 119.4(4) . .
C15 C14 C10 122.2(4) . .
C20 C14 C10 118.4(5) . .
C17 C16 C15 118.7(4) . .
C17 C19 C20 119.2(4) . .
C5 C6 C7 121.1(5) . .
C11 C12 C13 120.5(5) . .
C11 C12 C21 118.5(4) . .
C13 C12 C21 120.8(4) . .
C14 C15 C16 122.0(4) . .
C7 C2 C1 118.6(4) . .
C3 C2 C1 121.0(4) . .
C3 C2 C7 120.2(4) . .
C12 C11 C10 120.0(4) . .
C2 C3 C4 120.4(5) . .
C13 C8 C5 122.9(4) . .
C9 C8 C13 117.7(4) . .
C9 C8 C5 119.2(4) . .
C19 C20 C14 119.9(5) . .
C24 C23 C22 118.2(5) . .
C12 C13 C8 123.4(5) . .
C11 C10 C14 122.9(4) . .
C9 C10 C14 120.9(4) . .
C9 C10 C11 116.2(4) . .
C22 C21 C12 120.2(5) . .
C22 C21 C27 121.6(5) . .
C27 C21 C12 117.9(5) . .
C8 C9 C10 121.9(4) . .
C6 C5 C8 120.5(5) . .
C6 C5 C4 119.6(4) . .
C4 C5 C8 119.9(5) . .
C27 C26 C24 124.1(5) . .
C21 C22 C23 120.0(5) . .
C5 C4 C3 120.5(5) . .
C26 C27 C21 115.7(6) . .
C18 O3 Al2 130.0(2) . 5_444
C25 O5 Al2 133.9(3) . 6_344
C18 O4 Al1 127.8(2) . 2_354
C25 O6 Al3 131.6(3) . 5_544
O10 S1GB O9 107.6(5) . .
O10 S1GB C1GB 87.4(6) . .
O9 S1GB C1GB 96.9(5) . .
S1GB O10 Al2 137.7(4) . .
S1GA O10 Al2 119.4(3) . .
C28 O10 Al2 119.6(5) . .
S1GB O9 Al1 141.5(3) . .
S1GA O9 Al1 122.6(4) . .
C28 O9 Al1 130.5(5) . .
O10 S1GA C1GA 107.4(7) . .
O9 S1GA O10 106.9(5) . .
O9 S1GA C1GA 107.0(9) . .
O10 C28 O9 136.5(9) . .
C6GA C1GA S1GA 112.8(15) . .
C2GA C1GA S1GA 118.5(16) . .
C2GA C1GA C6GA 115(2) . .
C1GA C6GA C5GA 116(2) . .
C1GB C6GB C5GB 116.7(9) . .
C3GB C2GB C1GB 116.2(8) . .
C4GA C3GA C2GA 109(2) . .
C6GB C1GB S1GB 111.3(10) . .
C6GB C1GB C2GB 118.3(8) . .
C2GB C1GB S1GB 111.7(10) . .
C1GA C2GA C3GA 115(2) . .
C4GA C5GA C6GA 95(3) . .
C5GA C4GA C3GA 133(3) . .
C2GB C3GB C4GB 114.9(11) . .
C6GB C5GB C4GB 113.2(10) . .
C3GB C5GB C6GB 108.4(13) 7_465 .
C3GB C5GB C4GB 26.6(9) 7_465 .
C3GB C4GB C3GB 67(3) 7_465 .
C3GB C4GB C5GB 113.8(10) . .
C3GB C4GB C5GB 55(2) 7_465 .

loop_
_geom_bond_atom_site_label_1
_geom_bond_atom_site_label_2
_geom_bond_distance
_geom_bond_site_symmetry_2
Al2 O8 1.816(3) .
Al2 O7 1.838(2) .
Al2 O1 1.897(3) .
Al2 O3 1.886(3) 5_544
Al2 O5 1.944(3) 6_354
Al2 O10 1.931(3) .
Al1 O7 1.847(2) .
Al1 O7 1.847(2) 8_445
Al1 O4 1.903(3) 4_435
Al1 O4 1.903(3) 5_544
Al1 O9 1.909(3) 8_445
Al1 O9 1.909(3) .
Al3 O8 1.842(2) 3_355
Al3 O8 1.842(2) .
Al3 O2 1.896(3) 3_355
Al3 O2 1.896(3) .
Al3 O6 1.851(3) 5_444
Al3 O6 1.851(3) 6_354
O2 C1 1.270(6) .
C1 O1 1.249(6) .
C1 C2 1.506(6) .
C18 C17 1.469(6) .
C18 O3 1.272(5) .
C18 O4 1.277(4) .
C17 C16 1.358(5) .
C17 C19 1.383(6) .
C24 C25 1.483(6) .
C24 C23 1.388(7) .
C24 C26 1.399(7) .
C25 O5 1.238(5) .
C25 O6 1.314(5) .
C7 C6 1.434(6) .
C7 C2 1.397(7) .
C14 C15 1.306(7) .
C14 C20 1.412(7) .
C14 C10 1.460(7) .
C16 C15 1.419(6) .
C19 C20 1.386(7) .
C6 C5 1.356(7) .
C12 C11 1.349(7) .
C12 C13 1.362(7) .
C12 C21 1.536(7) .
C2 C3 1.375(6) .
C11 C10 1.460(7) .
C3 C4 1.390(6) .
C8 C13 1.379(7) .
C8 C9 1.373(6) .
C8 C5 1.493(6) .
C23 C22 1.418(7) .
C10 C9 1.434(6) .
C21 C22 1.366(8) .
C21 C27 1.458(9) .
C5 C4 1.383(8) .
C26 C27 1.334(7) .
S1GB O10 1.380(7) .
S1GB O9 1.601(7) .
S1GB C1GB 1.913(16) .
O10 S1GA 1.613(8) .
O10 C28 1.296(6) .
O9 S1GA 1.381(8) .
O9 C28 1.298(6) .
S1GA C1GA 1.775(17) .
C1GA C6GA 1.55(2) .
C1GA C2GA 1.522(19) .
C6GA C5GA 1.55(2) .
C6GB C1GB 1.541(7) .
C6GB C5GB 1.544(7) .
C2GB C1GB 1.542(7) .
C2GB C3GB 1.540(7) .
C3GA C2GA 1.53(2) .
C3GA C4GA 1.52(2) .
C5GA C4GA 1.51(2) .
C3GB C4GB 1.547(7) .
C5GB C4GB 1.548(7) .

loop_
_smtbx_masks_void_nr
_smtbx_masks_void_average_x
_smtbx_masks_void_average_y
_smtbx_masks_void_average_z
_smtbx_masks_void_volume
_smtbx_masks_void_count_electrons
1 -0.024 -0.004 -0.451 7634.7 2946.8
